data_7114408
loop_
_publ_author_name
'Kobatake, Seiya'
'Uchida, Kingo'
'Tsuchida, Eriko'
'Irie, Masahiro'

_publ_section_title
;
 Single-crystalline photochromism of diarylethenes: reactivity???structure
 relationshipElectronic supplementary information (ESI) available: X-ray
 crystallographic data for 2a, 3a and 4a. See
 http://www.rsc.org/suppdata/cc/b2/b208419h/
;
_journal_issue 23
_journal_name_full 'Chemical Communications'
_journal_page_first 2804
_journal_paper_doi 10.1039/b208419h
_journal_year 2002
_chemical_formula_sum 'C31 H26 F6 O2 S2'
_chemical_formula_weight 608.64
_chemical_name_systematic
;
1,2-bis(2,4-dimethyl-5-methoxyphenyl-3-thienyl)perfluorocyclopentene
;
_space_group_IT_number 14
_symmetry_cell_setting monoclinic
_symmetry_space_group_name_Hall '-P 2ybc'
_symmetry_space_group_name_H-M 'P 1 21/c 1'
_atom_sites_solution_hydrogens geom
_atom_sites_solution_primary direct
_atom_sites_solution_secondary difmap
_audit_creation_method SHELXL-97
_cell_angle_alpha 90.00
_cell_angle_beta 96.368(4)
_cell_angle_gamma 90.00
_cell_formula_units_Z 4
_cell_length_a 12.564(3)
_cell_length_b 9.771(2)
_cell_length_c 23.797(5)
_cell_measurement_reflns_used 4202
_cell_measurement_temperature 298(2)
_cell_measurement_theta_max 21.97
_cell_measurement_theta_min 1.63
_cell_volume 2903.4(11)
_computing_cell_refinement 'Bruker SMART'
_computing_data_collection 'Bruker SMART'
_computing_data_reduction 'Bruker SHELXTL'
_computing_molecular_graphics 'Bruker SHELXTL'
_computing_publication_material 'Bruker SHELXTL'
_computing_structure_refinement 'SHELXL-97 (Sheldrick, 1997)'
_computing_structure_solution 'SHELXS-97 (Sheldrick, 1990)'
_diffrn_ambient_temperature 298(2)
_diffrn_measured_fraction_theta_full 1.000
_diffrn_measured_fraction_theta_max 1.000
_diffrn_measurement_device_type 'CCD area detector'
_diffrn_measurement_method 'omega scans'
_diffrn_radiation_monochromator graphite
_diffrn_radiation_source 'sealed tube'
_diffrn_radiation_type MoK\a
_diffrn_radiation_wavelength 0.71073
_diffrn_reflns_av_R_equivalents 0.0592
_diffrn_reflns_av_sigmaI/netI 0.0477
_diffrn_reflns_limit_h_max 13
_diffrn_reflns_limit_h_min -13
_diffrn_reflns_limit_k_max 10
_diffrn_reflns_limit_k_min -10
_diffrn_reflns_limit_l_max 21
_diffrn_reflns_limit_l_min -25
_diffrn_reflns_number 10956
_diffrn_reflns_theta_full 21.97
_diffrn_reflns_theta_max 21.97
_diffrn_reflns_theta_min 1.63
_diffrn_standards_decay_% 0
_exptl_absorpt_coefficient_mu 0.249
_exptl_absorpt_correction_type none
_exptl_crystal_colour colorless
_exptl_crystal_density_diffrn 1.392
_exptl_crystal_density_method 'not measured'
_exptl_crystal_description plate
_exptl_crystal_F_000 1256
_exptl_crystal_size_max 0.6
_exptl_crystal_size_mid 0.3
_exptl_crystal_size_min 0.2
_refine_diff_density_max 0.223
_refine_diff_density_min -0.197
_refine_diff_density_rms 0.046
_refine_ls_extinction_method none
_refine_ls_goodness_of_fit_ref 1.080
_refine_ls_hydrogen_treatment mixed
_refine_ls_matrix_type full
_refine_ls_number_parameters 438
_refine_ls_number_reflns 3545
_refine_ls_number_restraints 9
_refine_ls_restrained_S_all 1.079
_refine_ls_R_factor_all 0.0640
_refine_ls_R_factor_gt 0.0453
_refine_ls_shift/su_max 0.000
_refine_ls_shift/su_mean 0.000
_refine_ls_structure_factor_coef Fsqd
_refine_ls_weighting_details 'calc w=1/[\s^2^(Fo^2^)+(0.0479P)^2^+1.3583P] where P=(Fo^2^+2Fc^2^)/3'
_refine_ls_weighting_scheme calc
_refine_ls_wR_factor_gt 0.1075
_refine_ls_wR_factor_ref 0.1151
_reflns_number_gt 2693
_reflns_number_total 3545
_reflns_threshold_expression >2sigma(I)
_cod_data_source_file b208419h.txt
_cod_data_source_block compd2a
_cod_depositor_comments
;
The following automatic conversions were performed:

'_symmetry_cell_setting' value 'Monoclinic' changed to 'monoclinic'
according to
/usr/data/users/saulius/automatic-downloads/retrospective/RSC/lib/dictionaries/cif_core.dic
dictionary named 'cif_core.dic' version 2.4.2 from 2011-04-26.

Automatic conversion script
Id: cif_fix_values 2281 2013-09-26 08:29:07Z andrius 
;
_cod_original_cell_volume 2903.2(10)
_cod_original_sg_symbol_H-M P2(1)/c
_cod_database_code 7114408

loop_
_symmetry_equiv_pos_as_xyz
'x, y, z'
'-x, y+1/2, -z+1/2'
'-x, -y, -z'
'x, -y-1/2, z-1/2'

loop_
_atom_site_label
_atom_site_type_symbol
_atom_site_fract_x
_atom_site_fract_y
_atom_site_fract_z
_atom_site_U_iso_or_equiv
_atom_site_adp_type
_atom_site_occupancy
_atom_site_symmetry_multiplicity
_atom_site_calc_flag
_atom_site_refinement_flags
_atom_site_disorder_assembly
_atom_site_disorder_group
S1 S 0.65978(7) 0.35383(9) 0.21689(4) 0.0492(3) Uani 1 1 d . . .
S2 S 0.15295(8) 0.52757(11) 0.14814(4) 0.0645(3) Uani 1 1 d . A .
F1A F 0.4696(12) -0.0745(18) 0.1609(6) 0.082(4) Uani 0.74(2) 1 d PD A 1
F2A F 0.5118(7) 0.0137(15) 0.0837(5) 0.076(2) Uani 0.74(2) 1 d PD A 1
F3A F 0.3120(4) -0.1718(7) 0.0924(6) 0.100(3) Uani 0.74(2) 1 d PD A 1
F4A F 0.3269(4) -0.0107(11) 0.0313(2) 0.092(2) Uani 0.74(2) 1 d PD A 1
F5A F 0.2028(10) -0.0162(14) 0.1524(4) 0.081(2) Uani 0.74(2) 1 d PD A 1
F6A F 0.1640(8) 0.0790(13) 0.0713(5) 0.087(3) Uani 0.74(2) 1 d PD A 1
C7A C 0.3291(8) -0.0377(13) 0.0859(7) 0.061(3) Uani 0.74(2) 1 d PD A 1
F1B F 0.483(3) 0.014(5) 0.0675(17) 0.118(13) Uani 0.26(2) 1 d PD A 2
F2B F 0.493(3) -0.077(5) 0.1502(17) 0.078(10) Uani 0.26(2) 1 d PD A 2
F3B F 0.3107(16) -0.113(4) 0.0535(15) 0.140(18) Uani 0.26(2) 1 d PD A 2
F4B F 0.3125(11) -0.161(2) 0.1412(18) 0.124(11) Uani 0.26(2) 1 d PD A 2
F5B F 0.177(3) 0.083(3) 0.0660(13) 0.120(14) Uani 0.26(2) 1 d PD A 2
F6B F 0.170(3) 0.009(4) 0.1498(14) 0.113(13) Uani 0.26(2) 1 d PD A 2
C7B C 0.321(2) -0.059(3) 0.1054(12) 0.053(12) Uani 0.26(2) 1 d PD A 2
C1 C 0.5601(2) 0.2326(3) 0.21131(14) 0.0450(8) Uani 1 1 d . . .
C2 C 0.5010(3) 0.2425(3) 0.15968(14) 0.0451(9) Uani 1 1 d . . .
C3 C 0.5373(3) 0.3461(4) 0.12370(14) 0.0481(9) Uani 1 1 d . . .
C4 C 0.6243(3) 0.4154(3) 0.14979(14) 0.0461(9) Uani 1 1 d . . .
C5 C 0.4119(3) 0.1494(3) 0.13958(14) 0.0447(8) Uani 1 1 d . A .
C6 C 0.4343(3) 0.0108(4) 0.11785(18) 0.0594(10) Uani 1 1 d . . .
C8 C 0.2443(3) 0.0513(4) 0.11199(18) 0.0611(11) Uani 1 1 d . . .
C9 C 0.3063(3) 0.1751(3) 0.13489(14) 0.0459(9) Uani 1 1 d . A .
C10 C 0.2065(3) 0.3938(4) 0.11360(15) 0.0570(10) Uani 1 1 d . A .
C11 C 0.2513(2) 0.3009(4) 0.15130(15) 0.0463(9) Uani 1 1 d . . .
C12 C 0.2393(2) 0.3340(3) 0.20882(14) 0.0432(8) Uani 1 1 d . A .
C13 C 0.1867(2) 0.4558(4) 0.21385(14) 0.0471(9) Uani 1 1 d . . .
C14 C 0.5505(3) 0.1364(4) 0.25922(15) 0.0587(10) Uani 1 1 d . . .
H14A H 0.4902 0.0770 0.2499 0.088 Uiso 1 1 calc R . .
H14B H 0.5405 0.1876 0.2927 0.088 Uiso 1 1 calc R . .
H14C H 0.6146 0.0826 0.2659 0.088 Uiso 1 1 calc R . .
C15 C 0.1963(4) 0.3937(5) 0.05008(16) 0.0844(14) Uani 1 1 d . . .
H15A H 0.2406 0.3227 0.0372 0.127 Uiso 1 1 calc R A .
H15B H 0.2188 0.4807 0.0369 0.127 Uiso 1 1 calc R . .
H15C H 0.1230 0.3775 0.0356 0.127 Uiso 1 1 calc R . .
C16 C 0.4910(3) 0.3688(5) 0.06363(16) 0.0793(13) Uani 1 1 d . . .
H16A H 0.4294 0.4272 0.0629 0.119 Uiso 1 1 calc R . .
H16B H 0.4702 0.2825 0.0465 0.119 Uiso 1 1 calc R . .
H16C H 0.5436 0.4112 0.0431 0.119 Uiso 1 1 calc R . .
C17 C 0.2740(3) 0.2401(4) 0.25724(15) 0.0663(11) Uani 1 1 d . . .
H17A H 0.3470 0.2596 0.2714 0.099 Uiso 1 1 calc R A .
H17B H 0.2684 0.1469 0.2445 0.099 Uiso 1 1 calc R . .
H17C H 0.2289 0.2537 0.2868 0.099 Uiso 1 1 calc R . .
C18 C 0.6859(2) 0.5270(3) 0.12754(14) 0.0440(8) Uani 1 1 d . . .
C19 C 0.6352(3) 0.6393(4) 0.09938(15) 0.0515(9) Uani 1 1 d . . .
H19A H 0.5608 0.6436 0.0948 0.062 Uiso 1 1 calc R . .
C20 C 0.6929(3) 0.7433(4) 0.07843(15) 0.0523(9) Uani 1 1 d . . .
H20A H 0.6575 0.8166 0.0598 0.063 Uiso 1 1 calc R . .
C21 C 0.8034(3) 0.7390(4) 0.08506(14) 0.0482(9) Uani 1 1 d . . .
C22 C 0.8558(3) 0.6300(4) 0.11284(15) 0.0531(10) Uani 1 1 d . . .
H22A H 0.9302 0.6263 0.1175 0.064 Uiso 1 1 calc R . .
C23 C 0.7960(3) 0.5264(4) 0.13359(15) 0.0515(9) Uani 1 1 d . . .
H23A H 0.8317 0.4534 0.1524 0.062 Uiso 1 1 calc R . .
C24 C 0.1595(2) 0.5269(4) 0.26453(15) 0.0483(9) Uani 1 1 d . A .
C25 C 0.2271(3) 0.5276(4) 0.31469(16) 0.0528(9) Uani 1 1 d . . .
H25A H 0.2912 0.4794 0.3164 0.063 Uiso 1 1 calc R A .
C26 C 0.2033(3) 0.5964(4) 0.36209(16) 0.0568(10) Uani 1 1 d . A .
H26A H 0.2503 0.5934 0.3951 0.068 Uiso 1 1 calc R . .
C27 C 0.1092(3) 0.6701(4) 0.36032(17) 0.0574(10) Uani 1 1 d . . .
C28 C 0.0406(3) 0.6719(4) 0.31117(19) 0.0708(12) Uani 1 1 d . A .
H28A H -0.0230 0.7212 0.3098 0.085 Uiso 1 1 calc R . .
C29 C 0.0644(3) 0.6022(4) 0.26422(18) 0.0651(11) Uani 1 1 d . . .
H29A H 0.0166 0.6048 0.2315 0.078 Uiso 1 1 calc R A .
C30 C 0.9658(3) 0.8580(5) 0.0754(2) 0.0940(15) Uani 1 1 d . . .
H30A H 0.9910 0.9370 0.0569 0.141 Uiso 1 1 calc R . .
H30B H 1.0005 0.7776 0.0631 0.141 Uiso 1 1 calc R . .
H30C H 0.9820 0.8678 0.1156 0.141 Uiso 1 1 calc R . .
C31 C 0.1469(4) 0.7443(5) 0.4557(2) 0.0937(15) Uani 1 1 d . . .
H31A H 0.1154 0.7975 0.4835 0.141 Uiso 1 1 calc R A .
H31B H 0.2137 0.7849 0.4486 0.141 Uiso 1 1 calc R . .
H31C H 0.1593 0.6527 0.4695 0.141 Uiso 1 1 calc R . .
O1 O 0.8537(2) 0.8455(3) 0.06176(11) 0.0647(7) Uani 1 1 d . . .
O2 O 0.0767(2) 0.7412(3) 0.40505(13) 0.0783(8) Uani 1 1 d . A .

loop_
_atom_site_aniso_label
_atom_site_aniso_U_11
_atom_site_aniso_U_22
_atom_site_aniso_U_33
_atom_site_aniso_U_23
_atom_site_aniso_U_13
_atom_site_aniso_U_12
S1 0.0427(5) 0.0471(6) 0.0558(6) -0.0026(4) -0.0038(4) -0.0030(4)
S2 0.0624(6) 0.0640(7) 0.0643(7) 0.0105(5) -0.0054(5) 0.0205(5)
F1A 0.102(8) 0.050(4) 0.093(4) 0.000(4) 0.002(4) 0.018(5)
F2A 0.062(3) 0.074(4) 0.096(5) -0.027(4) 0.023(3) 0.001(2)
F3A 0.096(3) 0.044(3) 0.158(10) -0.014(4) 0.002(5) -0.020(2)
F4A 0.097(3) 0.106(5) 0.069(3) -0.024(3) -0.002(2) -0.001(3)
F5A 0.070(6) 0.080(4) 0.093(4) 0.007(3) 0.018(3) -0.028(4)
F6A 0.054(4) 0.099(7) 0.102(6) -0.012(4) -0.016(4) -0.022(3)
C7A 0.065(5) 0.052(5) 0.066(8) -0.005(8) 0.003(5) -0.006(4)
F1B 0.16(3) 0.093(14) 0.11(2) -0.033(14) 0.056(19) -0.03(2)
F2B 0.061(11) 0.058(12) 0.11(2) -0.024(14) -0.032(15) 0.030(9)
F3B 0.124(13) 0.15(4) 0.13(2) -0.10(3) -0.047(17) 0.01(2)
F4B 0.085(8) 0.097(11) 0.19(3) 0.058(14) -0.002(11) -0.011(7)
F5B 0.13(2) 0.057(14) 0.15(3) 0.008(14) -0.109(16) -0.004(14)
F6B 0.064(17) 0.10(2) 0.19(2) -0.034(14) 0.052(13) -0.050(14)
C7B 0.061(13) 0.04(2) 0.05(2) -0.005(15) -0.002(11) -0.023(10)
C1 0.0387(19) 0.043(2) 0.053(2) 0.0017(17) 0.0038(16) 0.0033(16)
C2 0.0394(19) 0.040(2) 0.055(2) -0.0010(17) 0.0017(17) 0.0006(16)
C3 0.044(2) 0.046(2) 0.053(2) 0.0022(19) -0.0028(17) -0.0020(17)
C4 0.0391(19) 0.040(2) 0.058(2) -0.0037(18) 0.0027(16) 0.0019(17)
C5 0.042(2) 0.041(2) 0.051(2) 0.0008(17) 0.0018(16) -0.0002(17)
C6 0.056(3) 0.052(3) 0.071(3) -0.002(2) 0.007(2) -0.002(2)
C8 0.047(3) 0.065(3) 0.068(3) 0.003(2) -0.008(2) -0.014(2)
C9 0.041(2) 0.046(2) 0.050(2) 0.0033(17) 0.0004(16) -0.0056(17)
C10 0.053(2) 0.060(2) 0.057(2) 0.005(2) -0.0007(18) 0.0115(19)
C11 0.0301(18) 0.048(2) 0.058(2) 0.0058(19) -0.0046(16) -0.0009(16)
C12 0.0297(18) 0.048(2) 0.051(2) 0.0066(18) -0.0010(15) -0.0016(17)
C13 0.0337(19) 0.054(2) 0.053(2) 0.0041(18) -0.0023(16) 0.0012(17)
C14 0.050(2) 0.056(2) 0.070(3) 0.002(2) 0.0016(18) 0.0007(18)
C15 0.094(3) 0.100(4) 0.056(3) 0.009(2) -0.007(2) 0.023(3)
C16 0.083(3) 0.080(3) 0.069(3) 0.012(2) -0.016(2) -0.031(2)
C17 0.081(3) 0.058(3) 0.061(2) 0.013(2) 0.009(2) 0.018(2)
C18 0.034(2) 0.043(2) 0.054(2) -0.0035(18) 0.0035(15) -0.0010(17)
C19 0.0364(19) 0.052(2) 0.066(2) -0.001(2) 0.0023(17) -0.0007(19)
C20 0.047(2) 0.051(2) 0.058(2) 0.0046(19) 0.0016(17) 0.0029(19)
C21 0.050(2) 0.047(2) 0.049(2) -0.0062(18) 0.0111(17) -0.0099(19)
C22 0.037(2) 0.055(2) 0.067(2) -0.008(2) 0.0072(17) -0.0024(19)
C23 0.046(2) 0.046(2) 0.062(2) -0.0026(19) 0.0030(17) 0.0019(18)
C24 0.035(2) 0.047(2) 0.062(2) 0.0080(19) 0.0007(17) 0.0003(17)
C25 0.042(2) 0.053(2) 0.062(2) 0.006(2) 0.0029(18) 0.0063(18)
C26 0.053(2) 0.058(2) 0.058(3) 0.007(2) 0.0008(19) -0.001(2)
C27 0.058(2) 0.052(2) 0.065(3) 0.000(2) 0.015(2) -0.002(2)
C28 0.050(2) 0.073(3) 0.090(3) -0.003(3) 0.012(2) 0.015(2)
C29 0.044(2) 0.074(3) 0.074(3) -0.005(2) -0.0074(19) 0.012(2)
C30 0.059(3) 0.083(3) 0.144(4) 0.004(3) 0.031(3) -0.020(3)
C31 0.123(4) 0.089(4) 0.071(3) -0.009(3) 0.022(3) 0.005(3)
O1 0.0619(17) 0.0631(17) 0.0710(17) -0.0003(14) 0.0157(13) -0.0178(14)
O2 0.083(2) 0.076(2) 0.079(2) -0.0105(17) 0.0216(17) 0.0066(16)

loop_
_atom_type_symbol
_atom_type_description
_atom_type_scat_dispersion_real
_atom_type_scat_dispersion_imag
_atom_type_scat_source
C C 0.0033 0.0016 'International Tables Vol C Tables 4.2.6.8 and 6.1.1.4'
H H 0.0000 0.0000 'International Tables Vol C Tables 4.2.6.8 and 6.1.1.4'
O O 0.0106 0.0060 'International Tables Vol C Tables 4.2.6.8 and 6.1.1.4'
F F 0.0171 0.0103 'International Tables Vol C Tables 4.2.6.8 and 6.1.1.4'
S S 0.1246 0.1234 'International Tables Vol C Tables 4.2.6.8 and 6.1.1.4'

loop_
_geom_angle_atom_site_label_1
_geom_angle_atom_site_label_2
_geom_angle_atom_site_label_3
_geom_angle
C1 S1 C4 93.33(16)
C10 S2 C13 93.12(17)
F4A C7A F3A 108.7(9)
F4A C7A C6 110.6(9)
F3A C7A C6 112.8(11)
F4A C7A C8 109.9(9)
F3A C7A C8 112.0(10)
C6 C7A C8 102.8(6)
F4B C7B F3B 107(2)
F4B C7B C8 112.9(16)
F3B C7B C8 113.4(19)
F4B C7B C6 109.6(17)
F3B C7B C6 109.4(17)
C8 C7B C6 104.7(14)
C2 C1 C14 130.5(3)
C2 C1 S1 109.9(3)
C14 C1 S1 119.7(2)
C1 C2 C3 114.2(3)
C1 C2 C5 124.3(3)
C3 C2 C5 121.4(3)
C4 C3 C2 111.6(3)
C4 C3 C16 124.3(3)
C2 C3 C16 124.0(3)
C3 C4 C18 128.8(3)
C3 C4 S1 111.0(3)
C18 C4 S1 120.2(2)
C9 C5 C2 128.1(3)
C9 C5 C6 111.4(3)
C2 C5 C6 120.4(3)
F2A C6 F1A 105.8(8)
F2B C6 F1B 104(2)
F2B C6 C5 120(2)
F2A C6 C5 111.8(7)
F1A C6 C5 110.8(8)
F1B C6 C5 113(2)
F2A C6 C7A 110.6(8)
F1A C6 C7A 112.2(9)
C5 C6 C7A 105.6(5)
F2B C6 C7B 105.4(19)
F1B C6 C7B 108.8(17)
C5 C6 C7B 104.7(9)
F5A C8 F6A 107.4(7)
F5B C8 F6B 101.0(17)
F5B C8 C7B 116.4(16)
F6B C8 C7B 109.5(17)
F5A C8 C9 111.6(6)
F5B C8 C9 111.1(15)
F6A C8 C9 114.5(7)
F6B C8 C9 110.7(17)
C7B C8 C9 108.1(10)
F5A C8 C7A 110.8(9)
F6A C8 C7A 108.5(8)
C9 C8 C7A 104.1(5)
C5 C9 C11 128.2(3)
C5 C9 C8 110.2(3)
C11 C9 C8 121.5(3)
C11 C10 C15 130.4(4)
C11 C10 S2 110.4(3)
C15 C10 S2 119.2(3)
C10 C11 C12 113.7(3)
C10 C11 C9 123.6(3)
C12 C11 C9 122.7(3)
C13 C12 C11 112.5(3)
C13 C12 C17 124.4(3)
C11 C12 C17 123.0(3)
C12 C13 C24 129.9(3)
C12 C13 S2 110.3(3)
C24 C13 S2 119.8(3)
C23 C18 C19 116.9(3)
C23 C18 C4 121.5(3)
C19 C18 C4 121.6(3)
C20 C19 C18 121.5(3)
C19 C20 C21 120.0(3)
O1 C21 C20 115.8(3)
O1 C21 C22 124.3(3)
C20 C21 C22 119.9(3)
C21 C22 C23 119.0(3)
C18 C23 C22 122.6(3)
C25 C24 C29 116.3(3)
C25 C24 C13 122.3(3)
C29 C24 C13 121.4(3)
C26 C25 C24 122.7(3)
C25 C26 C27 119.6(3)
O2 C27 C28 116.2(4)
O2 C27 C26 124.7(4)
C28 C27 C26 119.1(4)
C29 C28 C27 121.0(4)
C28 C29 C24 121.3(4)
C21 O1 C30 117.8(3)
C27 O2 C31 117.5(3)

loop_
_geom_bond_atom_site_label_1
_geom_bond_atom_site_label_2
_geom_bond_distance
S1 C1 1.718(3)
S1 C4 1.718(4)
S2 C10 1.720(4)
S2 C13 1.723(3)
F1A C6 1.356(15)
F2A C6 1.337(12)
F3A C7A 1.340(12)
F4A C7A 1.323(19)
F5A C8 1.320(10)
F6A C8 1.347(10)
C7A C6 1.525(11)
C7A C8 1.557(11)
F1B C6 1.41(4)
F2B C6 1.32(4)
F3B C7B 1.34(2)
F4B C7B 1.32(3)
F5B C8 1.34(3)
F6B C8 1.42(3)
C7B C8 1.46(3)
C7B C6 1.58(2)
C1 C2 1.367(5)
C1 C14 1.493(5)
C2 C3 1.433(5)
C2 C5 1.480(5)
C3 C4 1.375(5)
C3 C16 1.499(5)
C4 C18 1.469(5)
C5 C9 1.343(4)
C5 C6 1.487(5)
C8 C9 1.507(5)
C9 C11 1.484(5)
C10 C11 1.354(5)
C10 C15 1.503(5)
C11 C12 1.431(5)
C12 C13 1.373(5)
C12 C17 1.499(5)
C13 C24 1.465(5)
C18 C23 1.375(4)
C18 C19 1.401(5)
C19 C20 1.373(5)
C20 C21 1.380(5)
C21 O1 1.367(4)
C21 C22 1.382(5)
C22 C23 1.384(5)
C24 C25 1.386(5)
C24 C29 1.402(5)
C25 C26 1.374(5)
C26 C27 1.381(5)
C27 O2 1.371(4)
C27 C28 1.374(5)
C28 C29 1.370(5)
C30 O1 1.415(5)
C31 O2 1.413(5)

loop_
_geom_torsion_atom_site_label_1
_geom_torsion_atom_site_label_2
_geom_torsion_atom_site_label_3
_geom_torsion_atom_site_label_4
_geom_torsion
C4 S1 C1 C2 -1.1(3)
C4 S1 C1 C14 178.1(3)
C14 C1 C2 C3 -177.8(3)
S1 C1 C2 C3 1.3(4)
C14 C1 C2 C5 -2.2(6)
S1 C1 C2 C5 176.9(3)
C1 C2 C3 C4 -0.9(4)
C5 C2 C3 C4 -176.6(3)
C1 C2 C3 C16 175.0(4)
C5 C2 C3 C16 -0.7(5)
C2 C3 C4 C18 179.3(3)
C16 C3 C4 C18 3.4(6)
C2 C3 C4 S1 0.0(4)
C16 C3 C4 S1 -175.9(3)
C1 S1 C4 C3 0.7(3)
C1 S1 C4 C18 -178.7(3)
C1 C2 C5 C9 105.5(4)
C3 C2 C5 C9 -79.2(5)
C1 C2 C5 C6 -78.5(5)
C3 C2 C5 C6 96.7(4)
C9 C5 C6 F2B -126(2)
C2 C5 C6 F2B 58(2)
C9 C5 C6 F2A 133.0(6)
C2 C5 C6 F2A -43.5(7)
C9 C5 C6 F1A -109.2(8)
C2 C5 C6 F1A 74.3(8)
C9 C5 C6 F1B 111(2)
C2 C5 C6 F1B -66(2)
C9 C5 C6 C7A 12.6(8)
C2 C5 C6 C7A -163.9(8)
C9 C5 C6 C7B -7.6(11)
C2 C5 C6 C7B 175.8(11)
F4A C7A C6 F2A -25.9(10)
F3A C7A C6 F2A 96.1(13)
C8 C7A C6 F2A -143.2(10)
F4A C7A C6 F1A -143.9(10)
F3A C7A C6 F1A -21.9(14)
C8 C7A C6 F1A 98.9(13)
C8 C7A C6 F1B -136(2)
F4A C7A C6 C5 95.2(7)
F3A C7A C6 C5 -142.8(9)
C8 C7A C6 C5 -22.0(11)
F4B C7B C6 F2B 15(3)
F3B C7B C6 F2B -101(3)
C8 C7B C6 F2B 137(3)
F4B C7B C6 F1B 126(3)
F3B C7B C6 F1B 10(3)
C8 C7B C6 F1B -112(3)
F4B C7B C6 C5 -112.4(19)
F3B C7B C6 C5 131(2)
C8 C7B C6 C5 9.0(17)
F4B C7B C8 F5B -122(2)
F3B C7B C8 F5B -1(3)
C6 C7B C8 F5B 118(2)
F4B C7B C8 F6B -9(3)
F3B C7B C8 F6B 113(3)
C6 C7B C8 F6B -128(2)
F4B C7B C8 C9 112(2)
F3B C7B C8 C9 -127(2)
C6 C7B C8 C9 -7.4(17)
F4A C7A C8 F5A 145.8(8)
F3A C7A C8 F5A 24.8(13)
C6 C7A C8 F5A -96.5(11)
F4A C7A C8 F6A 28.1(9)
F3A C7A C8 F6A -92.8(13)
C6 C7A C8 F6A 145.8(10)
F4A C7A C8 C9 -94.2(7)
F3A C7A C8 C9 144.9(9)
C6 C7A C8 C9 23.5(11)
C2 C5 C9 C11 -3.4(6)
C6 C5 C9 C11 -179.6(3)
C2 C5 C9 C8 179.4(3)
C6 C5 C9 C8 3.2(4)
F5A C8 C9 C5 102.3(7)
F5B C8 C9 C5 -125.7(17)
F6A C8 C9 C5 -135.5(6)
F6B C8 C9 C5 123.0(17)
C7B C8 C9 C5 3.1(13)
C7A C8 C9 C5 -17.3(8)
F5A C8 C9 C11 -75.2(7)
F5B C8 C9 C11 56.9(17)
F6A C8 C9 C11 47.1(7)
F6B C8 C9 C11 -54.4(17)
C7B C8 C9 C11 -174.3(12)
C7A C8 C9 C11 165.3(8)
C13 S2 C10 C11 -2.0(3)
C13 S2 C10 C15 176.9(3)
C15 C10 C11 C12 -176.4(4)
S2 C10 C11 C12 2.3(4)
C15 C10 C11 C9 2.6(6)
S2 C10 C11 C9 -178.6(3)
C5 C9 C11 C10 105.4(4)
C8 C9 C11 C10 -77.7(5)
C5 C9 C11 C12 -75.7(5)
C8 C9 C11 C12 101.2(4)
C10 C11 C12 C13 -1.5(4)
C9 C11 C12 C13 179.4(3)
C10 C11 C12 C17 174.5(3)
C9 C11 C12 C17 -4.5(5)
C11 C12 C13 C24 -179.1(3)
C17 C12 C13 C24 4.9(6)
C11 C12 C13 S2 0.0(3)
C17 C12 C13 S2 -176.0(3)
C10 S2 C13 C12 1.1(3)
C10 S2 C13 C24 -179.7(3)
C3 C4 C18 C23 -133.6(4)
S1 C4 C18 C23 45.6(4)
C3 C4 C18 C19 46.7(5)
S1 C4 C18 C19 -134.1(3)
C23 C18 C19 C20 0.5(5)
C4 C18 C19 C20 -179.7(3)
C18 C19 C20 C21 -0.3(5)
C19 C20 C21 O1 178.7(3)
C19 C20 C21 C22 0.0(5)
O1 C21 C22 C23 -178.5(3)
C20 C21 C22 C23 0.1(5)
C19 C18 C23 C22 -0.5(5)
C4 C18 C23 C22 179.8(3)
C21 C22 C23 C18 0.2(5)
C12 C13 C24 C25 36.8(5)
S2 C13 C24 C25 -142.2(3)
C12 C13 C24 C29 -145.2(4)
S2 C13 C24 C29 35.7(4)
C29 C24 C25 C26 0.6(5)
C13 C24 C25 C26 178.6(3)
C24 C25 C26 C27 -0.9(6)
C25 C26 C27 O2 179.2(3)
C25 C26 C27 C28 0.7(6)
O2 C27 C28 C29 -178.8(3)
C26 C27 C28 C29 -0.2(6)
C27 C28 C29 C24 -0.2(6)
C25 C24 C29 C28 0.0(6)
C13 C24 C29 C28 -178.1(4)
C20 C21 O1 C30 169.6(3)
C22 C21 O1 C30 -11.7(5)
C28 C27 O2 C31 -178.3(4)
C26 C27 O2 C31 3.1(5)
